data_4118934
loop_
_publ_author_name
'Daisuke Uraguchi'
'Ken Yoshioka'
'Yusuke Ueki'
'Takashi Ooi'

_publ_section_title
;
 Highly Regio-, Diastereo-, and Enantioselective 1,6- and 1,8-Additions of
 Azlactones to Di- and Trienyl N-Acylpyrroles
;
_journal_name_full 'Journal of the American Chemical Society'
_journal_page_first 19370
_journal_page_last 19373
_journal_paper_doi 10.1021/ja310209g
_journal_volume 134
_journal_year 2012
_chemical_formula_sum 'C38 H39 Cl N2 O6'
_chemical_formula_weight 655.16
_chemical_name_systematic
; 
 ? 
;
_space_group_IT_number 19
_symmetry_cell_setting orthorhombic
_symmetry_space_group_name_Hall 'P 2ac 2ab'
_symmetry_space_group_name_H-M 'P 21 21 21'
_atom_sites_solution_hydrogens geom
_atom_sites_solution_primary direct
_atom_sites_solution_secondary difmap
_audit_creation_method SHELXL-97
_cell_angle_alpha 90.00
_cell_angle_beta 90.00
_cell_angle_gamma 90.00
_cell_formula_units_Z 4
_cell_length_a 10.008(3)
_cell_length_b 10.996(3)
_cell_length_c 30.926(10)
_cell_measurement_temperature 113(2)
_cell_volume 3403.3(18)
_computing_structure_refinement 'SHELXL-97 (Sheldrick, 1997)'
_computing_structure_solution 'SHELXS-97 (Sheldrick, 1990)'
_diffrn_ambient_temperature 113(2)
_diffrn_detector_area_resol_mean 28.5714
_diffrn_measured_fraction_theta_full 0.995
_diffrn_measured_fraction_theta_max 0.995
_diffrn_measurement_device_type
;
Saturn70 CCD (4x4 bin mode) with MicroMax-007
;
_diffrn_measurement_method dtprofit.ref
_diffrn_radiation_monochromator VariMax
_diffrn_radiation_source 'fine-focus sealed tube'
_diffrn_radiation_type MoK\a
_diffrn_radiation_wavelength 0.71075
_diffrn_reflns_av_R_equivalents 0.0558
_diffrn_reflns_av_sigmaI/netI 0.0646
_diffrn_reflns_limit_h_max 12
_diffrn_reflns_limit_h_min -12
_diffrn_reflns_limit_k_max 13
_diffrn_reflns_limit_k_min -14
_diffrn_reflns_limit_l_max 40
_diffrn_reflns_limit_l_min -36
_diffrn_reflns_number 28394
_diffrn_reflns_theta_full 27.46
_diffrn_reflns_theta_max 27.46
_diffrn_reflns_theta_min 3.05
_exptl_absorpt_coefficient_mu 0.161
_exptl_absorpt_correction_T_max 0.9984
_exptl_absorpt_correction_T_min 0.9762
_exptl_absorpt_correction_type empirical
_exptl_crystal_colour colorless
_exptl_crystal_density_diffrn 1.279
_exptl_crystal_description plate
_exptl_crystal_F_000 1384
_exptl_crystal_size_max 0.15
_exptl_crystal_size_mid 0.05
_exptl_crystal_size_min 0.01
_refine_diff_density_max 0.325
_refine_diff_density_min -0.382
_refine_diff_density_rms 0.056
_refine_ls_abs_structure_details 'Flack H D (1983), Acta Cryst. A39, 876-881'
_refine_ls_abs_structure_Flack 0.02(10)
_refine_ls_extinction_method none
_refine_ls_goodness_of_fit_ref 1.076
_refine_ls_hydrogen_treatment mixed
_refine_ls_matrix_type full
_refine_ls_number_parameters 436
_refine_ls_number_reflns 7756
_refine_ls_number_restraints 0
_refine_ls_restrained_S_all 1.076
_refine_ls_R_factor_all 0.0927
_refine_ls_R_factor_gt 0.0667
_refine_ls_shift/su_max 0.002
_refine_ls_shift/su_mean 0.000
_refine_ls_structure_factor_coef Fsqd
_refine_ls_weighting_details 'calc w=1/[\s^2^(Fo^2^)+(0.0907P)^2^+0.0000P] where P=(Fo^2^+2Fc^2^)/3'
_refine_ls_weighting_scheme calc
_refine_ls_wR_factor_gt 0.1619
_refine_ls_wR_factor_ref 0.1871
_reflns_number_gt 5717
_reflns_number_total 7756
_reflns_threshold_expression >2sigma(I)
_cod_data_source_file ja310209g_si_002.cif
_cod_data_source_block 8
_cod_original_formula_sum 'C38 H39 Cl1 N2 O6'
_cod_database_code 4118934

loop_
_symmetry_equiv_pos_as_xyz
'x, y, z'
'x+1/2, -y+1/2, -z'
'-x, y+1/2, -z+1/2'
'-x+1/2, -y, z+1/2'

loop_
_atom_site_label
_atom_site_type_symbol
_atom_site_fract_x
_atom_site_fract_y
_atom_site_fract_z
_atom_site_U_iso_or_equiv
_atom_site_adp_type
_atom_site_occupancy
_atom_site_symmetry_multiplicity
_atom_site_calc_flag
_atom_site_refinement_flags
O1 O -0.2497(3) 0.7965(3) 0.84192(11) 0.0699(8) Uani 1 1 d .
O2 O -0.2175(4) 0.7629(3) 0.91219(11) 0.0752(9) Uani 1 1 d .
O3 O 0.3457(2) 0.31538(19) 0.90929(7) 0.0389(5) Uani 1 1 d .
O4 O 0.4190(2) 0.6309(2) 0.92401(8) 0.0452(6) Uani 1 1 d .
O5 O 0.1184(3) 0.6849(2) 0.97176(9) 0.0518(7) Uani 1 1 d .
O6 O 0.4037(3) 0.8914(2) 0.87841(8) 0.0480(6) Uani 1 1 d .
Cl1 Cl 0.24033(10) 0.23857(9) 1.12262(3) 0.0537(3) Uani 1 1 d .
N1 N 0.2005(3) 0.4377(3) 0.94518(9) 0.0385(7) Uani 1 1 d .
N2 N 0.2335(3) 0.6135(2) 0.88262(8) 0.0328(6) Uani 1 1 d .
C1 C -0.2249(7) 0.8945(4) 0.91922(19) 0.0957(18) Uani 1 1 d .
H1A H -0.1470 0.9338 0.9061 0.144 Uiso 1 1 calc R
H1B H -0.2260 0.9114 0.9503 0.144 Uiso 1 1 calc R
H1C H -0.3067 0.9263 0.9060 0.144 Uiso 1 1 calc R
C2 C -0.2313(4) 0.7277(4) 0.87155(15) 0.0536(10) Uani 1 1 d .
C3 C -0.2177(4) 0.5918(3) 0.86745(15) 0.0529(10) Uani 1 1 d .
H3A H -0.2904 0.5599 0.8489 0.063 Uiso 1 1 calc R
H3B H -0.2263 0.5539 0.8964 0.063 Uiso 1 1 calc R
C4 C -0.0843(3) 0.5578(3) 0.84802(13) 0.0444(9) Uani 1 1 d .
H4 H -0.0595 0.5961 0.8217 0.053 Uiso 1 1 calc R
C5 C 0.0010(3) 0.4786(3) 0.86498(11) 0.0386(7) Uani 1 1 d .
H5 H -0.0209 0.4430 0.8920 0.046 Uiso 1 1 calc R
C6 C 0.1301(3) 0.4420(3) 0.84398(10) 0.0343(7) Uani 1 1 d .
H6 H 0.1331 0.4814 0.8148 0.041 Uiso 1 1 calc R
C7 C 0.1356(3) 0.3028(3) 0.83686(11) 0.0379(7) Uani 1 1 d .
H7A H 0.2293 0.2792 0.8309 0.045 Uiso 1 1 calc R
H7B H 0.1080 0.2619 0.8639 0.045 Uiso 1 1 calc R
C8 C 0.0482(4) 0.2567(3) 0.80019(11) 0.0406(8) Uani 1 1 d .
H8A H 0.0659 0.3044 0.7737 0.049 Uiso 1 1 calc R
H8B H -0.0472 0.2667 0.8079 0.049 Uiso 1 1 calc R
C9 C 0.0786(4) 0.1222(3) 0.79197(12) 0.0444(8) Uani 1 1 d .
C10 C 0.0162(4) 0.0324(4) 0.81558(15) 0.0563(10) Uani 1 1 d .
H10 H -0.0536 0.0523 0.8351 0.068 Uiso 1 1 calc R
C11 C 0.0571(5) -0.0892(4) 0.81037(16) 0.0628(12) Uani 1 1 d .
H11 H 0.0128 -0.1511 0.8263 0.075 Uiso 1 1 calc R
C12 C 0.1580(4) -0.1205(4) 0.78318(14) 0.0560(10) Uani 1 1 d .
H12 H 0.1854 -0.2029 0.7805 0.067 Uiso 1 1 calc R
C13 C 0.2198(5) -0.0304(4) 0.75961(13) 0.0572(10) Uani 1 1 d .
H13 H 0.2900 -0.0508 0.7402 0.069 Uiso 1 1 calc R
C14 C 0.1807(4) 0.0901(4) 0.76388(12) 0.0498(9) Uani 1 1 d .
H14 H 0.2243 0.1513 0.7474 0.060 Uiso 1 1 calc R
C15 C 0.2746(3) 0.4062(3) 0.91058(10) 0.0334(7) Uani 1 1 d .
C16 C 0.2569(3) 0.4864(3) 0.86987(9) 0.0331(7) Uani 1 1 d .
C17 C 0.3869(3) 0.4748(3) 0.84231(10) 0.0370(7) Uani 1 1 d .
H17A H 0.4643 0.4956 0.8608 0.044 Uiso 1 1 calc R
H17B H 0.3972 0.3889 0.8333 0.044 Uiso 1 1 calc R
C18 C 0.3914(3) 0.5538(3) 0.80241(11) 0.0373(7) Uani 1 1 d .
C19 C 0.3344(4) 0.5191(4) 0.76315(12) 0.0472(9) Uani 1 1 d .
H19 H 0.2879 0.4439 0.7614 0.057 Uiso 1 1 calc R
C20 C 0.3444(4) 0.5920(4) 0.72664(12) 0.0533(10) Uani 1 1 d .
H20 H 0.3027 0.5676 0.7004 0.064 Uiso 1 1 calc R
C21 C 0.4145(4) 0.6993(4) 0.72836(13) 0.0544(10) Uani 1 1 d .
H21 H 0.4241 0.7474 0.7030 0.065 Uiso 1 1 calc R
C22 C 0.4705(4) 0.7374(4) 0.76646(12) 0.0522(9) Uani 1 1 d .
H22 H 0.5180 0.8122 0.7677 0.063 Uiso 1 1 calc R
C23 C 0.4575(4) 0.6655(3) 0.80354(12) 0.0434(8) Uani 1 1 d .
H23 H 0.4945 0.6933 0.8301 0.052 Uiso 1 1 calc R
C24 C 0.2135(3) 0.3828(3) 0.98638(10) 0.0358(7) Uani 1 1 d .
C25 C 0.0968(4) 0.3560(3) 1.00963(12) 0.0407(8) Uani 1 1 d .
H25 H 0.0117 0.3697 0.9969 0.049 Uiso 1 1 calc R
C26 C 0.1058(4) 0.3092(3) 1.05142(11) 0.0408(8) Uani 1 1 d .
H26 H 0.0270 0.2902 1.0672 0.049 Uiso 1 1 calc R
C27 C 0.2287(4) 0.2907(3) 1.06956(10) 0.0398(7) Uani 1 1 d .
C28 C 0.3464(4) 0.3148(3) 1.04684(11) 0.0433(8) Uani 1 1 d .
H28 H 0.4311 0.3001 1.0597 0.052 Uiso 1 1 calc R
C29 C 0.3372(4) 0.3609(3) 1.00472(11) 0.0401(8) Uani 1 1 d .
H29 H 0.4162 0.3772 0.9887 0.048 Uiso 1 1 calc R
C30 C 0.3136(3) 0.6740(3) 0.91075(11) 0.0358(7) Uani 1 1 d .
C31 C 0.2606(3) 0.7944(3) 0.92654(10) 0.0360(7) Uani 1 1 d .
C32 C 0.1650(3) 0.7979(3) 0.95920(12) 0.0411(8) Uani 1 1 d .
C33 C 0.1229(4) 0.9071(3) 0.97756(14) 0.0516(10) Uani 1 1 d .
H33 H 0.0591 0.9084 1.0003 0.062 Uiso 1 1 calc R
C34 C 0.1776(4) 1.0140(3) 0.96143(14) 0.0520(10) Uani 1 1 d .
H34 H 0.1513 1.0891 0.9740 0.062 Uiso 1 1 calc R
C35 C 0.2685(4) 1.0155(3) 0.92799(12) 0.0435(8) Uani 1 1 d .
H35 H 0.3020 1.0902 0.9170 0.052 Uiso 1 1 calc R
C36 C 0.3100(3) 0.9046(3) 0.91062(11) 0.0385(7) Uani 1 1 d .
C37 C 0.0073(5) 0.6843(4) 1.00225(15) 0.0664(13) Uani 1 1 d .
H37A H 0.0360 0.7208 1.0296 0.100 Uiso 1 1 calc R
H37B H -0.0216 0.6003 1.0073 0.100 Uiso 1 1 calc R
H37C H -0.0672 0.7313 0.9903 0.100 Uiso 1 1 calc R
C38 C 0.4385(5) 0.9985(4) 0.85438(14) 0.0669(12) Uani 1 1 d .
H38A H 0.3568 1.0399 0.8449 0.100 Uiso 1 1 calc R
H38B H 0.4916 0.9755 0.8290 0.100 Uiso 1 1 calc R
H38C H 0.4908 1.0533 0.8728 0.100 Uiso 1 1 calc R
H40 H 0.154(3) 0.642(3) 0.8750(10) 0.026(8) Uiso 1 1 d .
H39 H 0.159(6) 0.501(5) 0.9473(18) 0.10(2) Uiso 1 1 d .

loop_
_atom_site_aniso_label
_atom_site_aniso_U_11
_atom_site_aniso_U_22
_atom_site_aniso_U_33
_atom_site_aniso_U_23
_atom_site_aniso_U_13
_atom_site_aniso_U_12
O1 0.0643(19) 0.0496(16) 0.096(2) 0.0053(16) -0.0022(18) 0.0034(15)
O2 0.085(2) 0.0559(17) 0.085(2) -0.0150(16) -0.0025(19) 0.0030(17)
O3 0.0447(13) 0.0293(11) 0.0427(13) -0.0002(10) -0.0059(11) 0.0088(10)
O4 0.0376(13) 0.0430(13) 0.0550(15) -0.0100(12) -0.0083(12) 0.0060(11)
O5 0.0569(15) 0.0314(12) 0.0670(17) -0.0091(12) 0.0250(14) -0.0035(11)
O6 0.0590(15) 0.0371(13) 0.0479(14) 0.0021(11) 0.0091(13) -0.0056(12)
Cl1 0.0652(6) 0.0576(6) 0.0383(4) 0.0061(4) 0.0032(4) 0.0081(5)
N1 0.0429(16) 0.0350(15) 0.0377(15) 0.0056(12) -0.0018(13) 0.0037(13)
N2 0.0326(14) 0.0274(13) 0.0385(14) 0.0017(10) -0.0023(12) 0.0037(12)
C1 0.123(5) 0.052(3) 0.111(4) -0.032(3) 0.007(4) 0.001(3)
C2 0.0397(19) 0.045(2) 0.076(3) -0.006(2) -0.004(2) -0.0004(17)
C3 0.0380(18) 0.0393(19) 0.081(3) -0.0113(18) -0.0033(19) 0.0034(16)
C4 0.0359(18) 0.0396(19) 0.058(2) -0.0072(16) -0.0045(16) -0.0005(15)
C5 0.0373(17) 0.0388(17) 0.0397(18) -0.0021(14) -0.0016(14) -0.0009(15)
C6 0.0357(17) 0.0344(16) 0.0328(16) 0.0002(13) -0.0023(13) 0.0014(14)
C7 0.0418(18) 0.0319(16) 0.0398(17) -0.0007(14) -0.0016(15) 0.0047(15)
C8 0.0461(19) 0.0392(19) 0.0366(17) -0.0060(14) -0.0066(15) 0.0008(16)
C9 0.045(2) 0.0422(19) 0.046(2) -0.0094(16) -0.0141(17) -0.0011(17)
C10 0.050(2) 0.042(2) 0.078(3) -0.007(2) 0.009(2) -0.0017(18)
C11 0.058(3) 0.040(2) 0.091(3) -0.008(2) -0.001(2) -0.006(2)
C12 0.061(2) 0.042(2) 0.065(3) -0.0168(19) -0.011(2) 0.006(2)
C13 0.070(3) 0.051(2) 0.051(2) -0.0120(18) 0.001(2) 0.014(2)
C14 0.058(2) 0.051(2) 0.0403(19) -0.0088(17) -0.0033(17) 0.0019(19)
C15 0.0360(16) 0.0281(14) 0.0362(15) 0.0012(12) -0.0066(14) 0.0016(13)
C16 0.0360(16) 0.0273(14) 0.0361(15) 0.0046(12) -0.0008(14) 0.0029(13)
C17 0.0357(17) 0.0344(16) 0.0408(18) 0.0031(14) 0.0040(14) 0.0064(14)
C18 0.0354(17) 0.0349(17) 0.0416(18) 0.0000(14) 0.0048(15) 0.0038(14)
C19 0.044(2) 0.051(2) 0.047(2) -0.0082(17) 0.0077(16) 0.0014(18)
C20 0.052(2) 0.068(3) 0.040(2) 0.0020(19) 0.0055(18) -0.001(2)
C21 0.056(2) 0.061(3) 0.046(2) 0.0070(19) 0.0121(19) 0.009(2)
C22 0.049(2) 0.054(2) 0.053(2) 0.0056(18) 0.0083(18) -0.0001(19)
C23 0.0429(19) 0.042(2) 0.0450(19) -0.0038(15) 0.0070(16) 0.0070(16)
C24 0.0387(17) 0.0316(15) 0.0370(16) 0.0001(13) -0.0007(14) 0.0014(14)
C25 0.0384(18) 0.0380(18) 0.0458(19) -0.0055(15) -0.0004(16) 0.0006(15)
C26 0.0418(18) 0.0412(18) 0.0393(18) -0.0008(15) 0.0030(15) -0.0016(16)
C27 0.0478(19) 0.0373(17) 0.0345(16) 0.0023(13) 0.0056(15) 0.0046(16)
C28 0.0405(19) 0.047(2) 0.0426(19) 0.0009(16) -0.0021(16) 0.0036(17)
C29 0.0410(18) 0.0411(18) 0.0381(18) 0.0049(14) 0.0000(15) -0.0014(15)
C30 0.0373(17) 0.0308(15) 0.0392(17) 0.0010(14) 0.0034(14) 0.0014(14)
C31 0.0305(15) 0.0362(16) 0.0412(17) -0.0025(13) -0.0062(14) 0.0016(14)
C32 0.0409(18) 0.0284(16) 0.054(2) -0.0025(14) 0.0020(16) -0.0002(15)
C33 0.049(2) 0.0355(18) 0.070(3) -0.0097(18) 0.012(2) 0.0013(16)
C34 0.045(2) 0.0335(18) 0.077(3) -0.0088(18) 0.003(2) 0.0034(17)
C35 0.0445(19) 0.0310(16) 0.055(2) 0.0067(15) -0.0033(18) -0.0033(15)
C36 0.0372(17) 0.0355(16) 0.0430(18) -0.0019(15) -0.0062(15) -0.0009(15)
C37 0.073(3) 0.044(2) 0.082(3) -0.010(2) 0.044(3) -0.007(2)
C38 0.102(4) 0.045(2) 0.054(2) 0.0115(19) 0.012(3) -0.019(2)

loop_
_atom_type_symbol
_atom_type_description
_atom_type_scat_dispersion_real
_atom_type_scat_dispersion_imag
_atom_type_scat_source
C C 0.0033 0.0016 'International Tables Vol C Tables 4.2.6.8 and 6.1.1.4'
H H 0.0000 0.0000 'International Tables Vol C Tables 4.2.6.8 and 6.1.1.4'
N N 0.0061 0.0033 'International Tables Vol C Tables 4.2.6.8 and 6.1.1.4'
O O 0.0106 0.0060 'International Tables Vol C Tables 4.2.6.8 and 6.1.1.4'
Cl Cl 0.1484 0.1585 'International Tables Vol C Tables 4.2.6.8 and 6.1.1.4'

loop_
_geom_angle_atom_site_label_1
_geom_angle_atom_site_label_2
_geom_angle_atom_site_label_3
_geom_angle
C2 O2 C1 115.1(4)
C32 O5 C37 116.3(3)
C36 O6 C38 116.9(3)
C15 N1 C24 123.7(3)
C15 N1 H39 124(4)
C24 N1 H39 110(4)
C30 N2 C16 122.9(3)
C30 N2 H40 122(2)
C16 N2 H40 114(2)
O2 C1 H1A 109.5
O2 C1 H1B 109.5
H1A C1 H1B 109.5
O2 C1 H1C 109.5
H1A C1 H1C 109.5
H1B C1 H1C 109.5
O1 C2 O2 123.7(4)
O1 C2 C3 125.1(4)
O2 C2 C3 111.2(4)
C2 C3 C4 111.0(3)
C2 C3 H3A 109.4
C4 C3 H3A 109.4
C2 C3 H3B 109.4
C4 C3 H3B 109.4
H3A C3 H3B 108.0
C5 C4 C3 125.0(4)
C5 C4 H4 117.5
C3 C4 H4 117.5
C4 C5 C6 124.0(3)
C4 C5 H5 118.0
C6 C5 H5 118.0
C5 C6 C7 111.0(3)
C5 C6 C16 112.9(3)
C7 C6 C16 110.5(3)
C5 C6 H6 107.4
C7 C6 H6 107.4
C16 C6 H6 107.4
C8 C7 C6 114.6(3)
C8 C7 H7A 108.6
C6 C7 H7A 108.6
C8 C7 H7B 108.6
C6 C7 H7B 108.6
H7A C7 H7B 107.6
C7 C8 C9 109.4(3)
C7 C8 H8A 109.8
C9 C8 H8A 109.8
C7 C8 H8B 109.8
C9 C8 H8B 109.8
H8A C8 H8B 108.2
C10 C9 C14 118.9(4)
C10 C9 C8 121.0(3)
C14 C9 C8 119.8(4)
C9 C10 C11 119.2(4)
C9 C10 H10 120.4
C11 C10 H10 120.4
C12 C11 C10 121.9(4)
C12 C11 H11 119.1
C10 C11 H11 119.1
C11 C12 C13 118.6(4)
C11 C12 H12 120.7
C13 C12 H12 120.7
C12 C13 C14 120.7(4)
C12 C13 H13 119.7
C14 C13 H13 119.7
C9 C14 C13 120.7(4)
C9 C14 H14 119.6
C13 C14 H14 119.6
O3 C15 N1 123.7(3)
O3 C15 C16 120.3(3)
N1 C15 C16 115.8(3)
N2 C16 C15 110.0(2)
N2 C16 C17 110.8(3)
C15 C16 C17 107.6(3)
N2 C16 C6 107.6(2)
C15 C16 C6 109.2(2)
C17 C16 C6 111.6(2)
C18 C17 C16 115.1(3)
C18 C17 H17A 108.5
C16 C17 H17A 108.5
C18 C17 H17B 108.5
C16 C17 H17B 108.5
H17A C17 H17B 107.5
C23 C18 C19 117.2(3)
C23 C18 C17 120.0(3)
C19 C18 C17 122.8(3)
C20 C19 C18 121.3(4)
C20 C19 H19 119.3
C18 C19 H19 119.3
C21 C20 C19 120.1(4)
C21 C20 H20 120.0
C19 C20 H20 120.0
C22 C21 C20 120.3(4)
C22 C21 H21 119.8
C20 C21 H21 119.8
C21 C22 C23 119.6(4)
C21 C22 H22 120.2
C23 C22 H22 120.2
C18 C23 C22 121.4(4)
C18 C23 H23 119.3
C22 C23 H23 119.3
C29 C24 C25 119.9(3)
C29 C24 N1 121.7(3)
C25 C24 N1 118.3(3)
C26 C25 C24 120.0(3)
C26 C25 H25 120.0
C24 C25 H25 120.0
C27 C26 C25 119.5(3)
C27 C26 H26 120.2
C25 C26 H26 120.2
C26 C27 C28 121.6(3)
C26 C27 Cl1 119.7(3)
C28 C27 Cl1 118.7(3)
C27 C28 C29 118.8(3)
C27 C28 H28 120.6
C29 C28 H28 120.6
C24 C29 C28 120.2(3)
C24 C29 H29 119.9
C28 C29 H29 119.9
O4 C30 N2 122.2(3)
O4 C30 C31 122.3(3)
N2 C30 C31 115.5(3)
C32 C31 C36 118.3(3)
C32 C31 C30 120.1(3)
C36 C31 C30 121.5(3)
O5 C32 C31 114.2(3)
O5 C32 C33 123.9(3)
C31 C32 C33 121.8(3)
C34 C33 C32 117.6(3)
C34 C33 H33 121.2
C32 C33 H33 121.2
C35 C34 C33 122.7(3)
C35 C34 H34 118.7
C33 C34 H34 118.7
C34 C35 C36 118.4(3)
C34 C35 H35 120.8
C36 C35 H35 120.8
O6 C36 C35 125.1(3)
O6 C36 C31 113.8(3)
C35 C36 C31 121.1(3)
O5 C37 H37A 109.5
O5 C37 H37B 109.5
H37A C37 H37B 109.5
O5 C37 H37C 109.5
H37A C37 H37C 109.5
H37B C37 H37C 109.5
O6 C38 H38A 109.5
O6 C38 H38B 109.5
H38A C38 H38B 109.5
O6 C38 H38C 109.5
H38A C38 H38C 109.5
H38B C38 H38C 109.5

loop_
_geom_bond_atom_site_label_1
_geom_bond_atom_site_label_2
_geom_bond_distance
O1 C2 1.203(5)
O2 C2 1.323(5)
O2 C1 1.465(5)
O3 C15 1.227(4)
O4 C30 1.227(4)
O5 C32 1.383(4)
O5 C37 1.458(4)
O6 C36 1.376(4)
O6 C38 1.436(4)
Cl1 C27 1.742(3)
N1 C15 1.348(4)
N1 C24 1.416(4)
N1 H39 0.82(6)
N2 C30 1.357(4)
N2 C16 1.471(4)
N2 H40 0.89(3)
C1 H1A 0.9800
C1 H1B 0.9800
C1 H1C 0.9800
C2 C3 1.506(5)
C3 C4 1.511(5)
C3 H3A 0.9900
C3 H3B 0.9900
C4 C5 1.327(5)
C4 H4 0.9500
C5 C6 1.501(5)
C5 H5 0.9500
C6 C7 1.547(4)
C6 C16 1.577(4)
C6 H6 1.0000
C7 C8 1.519(5)
C7 H7A 0.9900
C7 H7B 0.9900
C8 C9 1.530(5)
C8 H8A 0.9900
C8 H8B 0.9900
C9 C10 1.378(6)
C9 C14 1.387(5)
C10 C11 1.407(6)
C10 H10 0.9500
C11 C12 1.359(6)
C11 H11 0.9500
C12 C13 1.377(6)
C12 H12 0.9500
C13 C14 1.388(5)
C13 H13 0.9500
C14 H14 0.9500
C15 C16 1.547(4)
C16 C17 1.561(4)
C17 C18 1.510(4)
C17 H17A 0.9900
C17 H17B 0.9900
C18 C23 1.395(5)
C18 C19 1.395(5)
C19 C20 1.388(5)
C19 H19 0.9500
C20 C21 1.374(6)
C20 H20 0.9500
C21 C22 1.371(6)
C21 H21 0.9500
C22 C23 1.399(5)
C22 H22 0.9500
C23 H23 0.9500
C24 C29 1.383(5)
C24 C25 1.403(5)
C25 C26 1.394(5)
C25 H25 0.9500
C26 C27 1.368(5)
C26 H26 0.9500
C27 C28 1.397(5)
C28 C29 1.401(5)
C28 H28 0.9500
C29 H29 0.9500
C30 C31 1.507(4)
C31 C32 1.391(5)
C31 C36 1.399(5)
C32 C33 1.394(5)
C33 C34 1.389(5)
C33 H33 0.9500
C34 C35 1.377(5)
C34 H34 0.9500
C35 C36 1.395(5)
C35 H35 0.9500
C37 H37A 0.9800
C37 H37B 0.9800
C37 H37C 0.9800
C38 H38A 0.9800
C38 H38B 0.9800
C38 H38C 0.9800

loop_
_geom_torsion_atom_site_label_1
_geom_torsion_atom_site_label_2
_geom_torsion_atom_site_label_3
_geom_torsion_atom_site_label_4
_geom_torsion
C1 O2 C2 O1 -0.5(6)
C1 O2 C2 C3 178.1(4)
O1 C2 C3 C4 73.4(5)
O2 C2 C3 C4 -105.2(4)
C2 C3 C4 C5 128.0(4)
C3 C4 C5 C6 177.0(3)
C4 C5 C6 C7 -122.5(4)
C4 C5 C6 C16 112.9(4)
C5 C6 C7 C8 74.2(4)
C16 C6 C7 C8 -159.8(3)
C6 C7 C8 C9 171.3(3)
C7 C8 C9 C10 85.3(4)
C7 C8 C9 C14 -87.4(4)
C14 C9 C10 C11 -0.4(6)
C8 C9 C10 C11 -173.2(4)
C9 C10 C11 C12 1.1(7)
C10 C11 C12 C13 -1.2(7)
C11 C12 C13 C14 0.6(6)
C10 C9 C14 C13 -0.1(6)
C8 C9 C14 C13 172.8(3)
C12 C13 C14 C9 0.0(6)
C24 N1 C15 O3 11.5(5)
C24 N1 C15 C16 -173.3(3)
C30 N2 C16 C15 51.0(4)
C30 N2 C16 C17 -67.8(4)
C30 N2 C16 C6 169.9(3)
O3 C15 C16 N2 -149.8(3)
N1 C15 C16 N2 34.9(4)
O3 C15 C16 C17 -29.0(4)
N1 C15 C16 C17 155.7(3)
O3 C15 C16 C6 92.3(4)
N1 C15 C16 C6 -83.0(3)
C5 C6 C16 N2 -44.6(3)
C7 C6 C16 N2 -169.5(3)
C5 C6 C16 C15 74.8(3)
C7 C6 C16 C15 -50.1(3)
C5 C6 C16 C17 -166.4(3)
C7 C6 C16 C17 68.7(3)
N2 C16 C17 C18 -55.9(4)
C15 C16 C17 C18 -176.2(3)
C6 C16 C17 C18 64.0(4)
C16 C17 C18 C23 97.2(4)
C16 C17 C18 C19 -84.5(4)
C23 C18 C19 C20 0.7(5)
C17 C18 C19 C20 -177.7(3)
C18 C19 C20 C21 1.7(6)
C19 C20 C21 C22 -2.5(6)
C20 C21 C22 C23 0.8(6)
C19 C18 C23 C22 -2.4(5)
C17 C18 C23 C22 176.0(3)
C21 C22 C23 C18 1.7(6)
C15 N1 C24 C29 44.7(5)
C15 N1 C24 C25 -138.4(3)
C29 C24 C25 C26 1.1(5)
N1 C24 C25 C26 -175.9(3)
C24 C25 C26 C27 0.5(5)
C25 C26 C27 C28 -1.6(5)
C25 C26 C27 Cl1 177.2(3)
C26 C27 C28 C29 1.1(5)
Cl1 C27 C28 C29 -177.7(3)
C25 C24 C29 C28 -1.5(5)
N1 C24 C29 C28 175.3(3)
C27 C28 C29 C24 0.5(5)
C16 N2 C30 O4 7.8(5)
C16 N2 C30 C31 -168.8(3)
O4 C30 C31 C32 -97.1(4)
N2 C30 C31 C32 79.5(4)
O4 C30 C31 C36 79.6(4)
N2 C30 C31 C36 -103.8(4)
C37 O5 C32 C31 -173.1(3)
C37 O5 C32 C33 7.7(5)
C36 C31 C32 O5 177.7(3)
C30 C31 C32 O5 -5.4(4)
C36 C31 C32 C33 -3.1(5)
C30 C31 C32 C33 173.7(3)
O5 C32 C33 C34 -179.5(4)
C31 C32 C33 C34 1.4(6)
C32 C33 C34 C35 1.2(6)
C33 C34 C35 C36 -2.0(6)
C38 O6 C36 C35 -14.8(5)
C38 O6 C36 C31 167.5(3)
C34 C35 C36 O6 -177.3(3)
C34 C35 C36 C31 0.2(5)
C32 C31 C36 O6 -179.9(3)
C30 C31 C36 O6 3.3(4)
C32 C31 C36 C35 2.3(5)
C30 C31 C36 C35 -174.5(3)
